data_7050883
loop_
_publ_author_name
'Tian, Yu-Peng'
'Zhang, Xuan-Jun'
'Wu, Jie-Ying'
'Fun, Hoong-Kun'
'Jiang, Min-Hua'
'Xu, Zhi-Qiang'
'Usman, Anwar'
'Chantrapromma, Suchada'
'Thompson, Laurence K.'

_publ_section_title
;
 Structural diversity and properties of a series of dinuclear and
 mononuclear copper(ii) and copper(i) carboxylato complexes
;
_journal_issue 10
_journal_name_full 'New Journal of Chemistry'
_journal_page_first 1468
_journal_paper_doi 10.1039/b203334h
_journal_volume 26
_journal_year 2002
_chemical_formula_sum 'C40 H28 Cu N4 O4'
_chemical_formula_weight 692.20
_chemical_name_systematic
; 
? 
;
_space_group_IT_number 61
_symmetry_cell_setting orthorhombic
_symmetry_space_group_name_Hall '-P 2ac 2ab'
_symmetry_space_group_name_H-M 'P b c a'
_atom_sites_solution_hydrogens geom
_atom_sites_solution_primary direct
_atom_sites_solution_secondary difmap
_audit_creation_method SHELXL-97
_cell_angle_alpha 90.00
_cell_angle_beta 90.00
_cell_angle_gamma 90.00
_cell_formula_units_Z 8
_cell_length_a 16.1794(1)
_cell_length_b 24.1843(1)
_cell_length_c 16.4207(2)
_cell_measurement_reflns_used 8192
_cell_measurement_temperature 293(2)
_cell_measurement_theta_max 28.36
_cell_measurement_theta_min 1.68
_cell_volume 6425.21(9)
_computing_cell_refinement 'SAINT (Siemens, 1996)'
_computing_data_collection 'SMART (Siemens, 1996)'
_computing_data_reduction SAINT
_computing_molecular_graphics SHELXTL
_computing_publication_material
;
SHELXTL, PARST (Nardelli, 1995) and PLATON (Spek, 1990)
;
_computing_structure_refinement SHELXTL
_computing_structure_solution 'SHELXTL (Sheldrick, 1997)'
_diffrn_ambient_temperature 293(2)
_diffrn_detector_area_resol_mean 8.33
_diffrn_measured_fraction_theta_full 0.994
_diffrn_measured_fraction_theta_max 0.994
_diffrn_measurement_device_type
;
Siemens SMART CCD area detector diffractometer
;
_diffrn_measurement_method '\w scans'
_diffrn_radiation_monochromator graphite
_diffrn_radiation_source 'fine-focus sealed tube'
_diffrn_radiation_type MoK\a
_diffrn_radiation_wavelength 0.71073
_diffrn_reflns_av_R_equivalents 0.0841
_diffrn_reflns_av_sigmaI/netI 0.0567
_diffrn_reflns_limit_h_max 15
_diffrn_reflns_limit_h_min -21
_diffrn_reflns_limit_k_max 31
_diffrn_reflns_limit_k_min -32
_diffrn_reflns_limit_l_max 20
_diffrn_reflns_limit_l_min -21
_diffrn_reflns_number 42835
_diffrn_reflns_theta_full 28.29
_diffrn_reflns_theta_max 28.29
_diffrn_reflns_theta_min 1.68
_diffrn_standards_decay_% 0
_exptl_absorpt_coefficient_mu 0.730
_exptl_absorpt_correction_T_max 0.7588
_exptl_absorpt_correction_T_min 0.7207
_exptl_absorpt_correction_type empirical
_exptl_absorpt_process_details 'SADABS (Sheldrick, 1996)'
_exptl_crystal_colour purple
_exptl_crystal_density_diffrn 1.431
_exptl_crystal_density_method 'not measured'
_exptl_crystal_description block
_exptl_crystal_F_000 2856
_exptl_crystal_size_max 0.48
_exptl_crystal_size_mid 0.40
_exptl_crystal_size_min 0.40
_refine_diff_density_max 0.561
_refine_diff_density_min -0.551
_refine_diff_density_rms 0.066
_refine_ls_extinction_coef 0.0027(2)
_refine_ls_extinction_expression Fc^*^=kFc[1+0.001xFc^2^\l^3^/sin(2\q)]^-1/4^
_refine_ls_extinction_method SHELXL
_refine_ls_goodness_of_fit_ref 0.904
_refine_ls_hydrogen_treatment mixed
_refine_ls_matrix_type full
_refine_ls_number_parameters 444
_refine_ls_number_reflns 7933
_refine_ls_number_restraints 0
_refine_ls_restrained_S_all 0.904
_refine_ls_R_factor_all 0.0715
_refine_ls_R_factor_gt 0.0402
_refine_ls_shift/su_max 0.001
_refine_ls_shift/su_mean 0.000
_refine_ls_structure_factor_coef Fsqd
_refine_ls_weighting_details 'calc w=1/[\s^2^(Fo^2^)+(0.0635P)^2^+0.0000P] where P=(Fo^2^+2Fc^2^)/3'
_refine_ls_weighting_scheme calc
_refine_ls_wR_factor_gt 0.1000
_refine_ls_wR_factor_ref 0.1126
_reflns_number_gt 4953
_reflns_number_total 7933
_reflns_threshold_expression 'I > 2\s(I)'
_cod_data_source_file b203334h.txt
_cod_data_source_block tian27m
_cod_depositor_comments
;
The following automatic conversions were performed:
'_symmetry_cell_setting' value 'Orthorhombic' changed to 'orthorhombic'
according to '/home/saulius/struct/CIF-dictionaries/cif_core.dic'
dictionary named 'cif_core.dic' version 2.4.1 from 2010-06-29.

Automatic conversion script
Id: cif_fix_enum 1527 2010-12-29 10:47:43Z saulius 
;
_cod_original_sg_symbol_H-M Pbca
_cod_database_code 7050883

loop_
_symmetry_equiv_pos_as_xyz
'x, y, z'
'-x+1/2, -y, z+1/2'
'x+1/2, -y+1/2, -z'
'-x, y+1/2, -z+1/2'
'-x, -y, -z'
'x-1/2, y, -z-1/2'
'-x-1/2, y-1/2, z'
'x, -y-1/2, z-1/2'

loop_
_atom_site_label
_atom_site_type_symbol
_atom_site_fract_x
_atom_site_fract_y
_atom_site_fract_z
_atom_site_U_iso_or_equiv
_atom_site_adp_type
_atom_site_occupancy
_atom_site_symmetry_multiplicity
_atom_site_calc_flag
_atom_site_refinement_flags
_atom_site_disorder_assembly
_atom_site_disorder_group
Cu5 Cu -0.317075(14) -0.442261(9) -0.499973(12) 0.03717(9) Uani 1 1 d . . .
O1 O -0.23818(9) -0.45469(6) -0.41584(8) 0.0568(4) Uani 1 1 d . . .
O2 O -0.14126(10) -0.39053(8) -0.43881(11) 0.0840(6) Uani 1 1 d . . .
O3 O -0.30804(9) -0.36408(6) -0.51104(7) 0.0519(4) Uani 1 1 d . . .
O4 O -0.32088(11) -0.34565(7) -0.37832(9) 0.0795(5) Uani 1 1 d . . .
N1 N -0.41562(9) -0.44244(6) -0.57521(9) 0.0403(4) Uani 1 1 d . . .
N2 N -0.33445(9) -0.52458(7) -0.50715(9) 0.0394(4) Uani 1 1 d . . .
N3 N -0.17284(11) -0.48453(7) -0.27081(10) 0.0513(4) Uani 1 1 d . . .
N4 N -0.27135(11) -0.25580(6) -0.54382(9) 0.0478(4) Uani 1 1 d . . .
C1 C -0.44340(11) -0.49436(8) -0.59176(10) 0.0397(4) Uani 1 1 d . . .
C2 C -0.45477(13) -0.39995(9) -0.60853(12) 0.0547(5) Uani 1 1 d . . .
H2A H -0.4363 -0.3643 -0.5978 0.066 Uiso 1 1 calc R . .
C3 C -0.52341(15) -0.40749(12) -0.65960(13) 0.0675(7) Uani 1 1 d . . .
H3A H -0.5497 -0.3771 -0.6826 0.081 Uiso 1 1 calc R . .
C4 C -0.55132(14) -0.45953(13) -0.67537(13) 0.0712(7) Uani 1 1 d . . .
H4A H -0.5970 -0.4646 -0.7089 0.085 Uiso 1 1 calc R . .
C5 C -0.51158(12) -0.50544(9) -0.64147(12) 0.0536(6) Uani 1 1 d . . .
C6 C -0.53534(16) -0.56200(12) -0.65373(14) 0.0719(7) Uani 1 1 d . . .
H6A H -0.5814 -0.5700 -0.6856 0.086 Uiso 1 1 calc R . .
C7 C -0.49257(16) -0.60339(11) -0.62024(15) 0.0713(7) Uani 1 1 d . . .
H7A H -0.5095 -0.6396 -0.6296 0.086 Uiso 1 1 calc R . .
C8 C -0.42190(13) -0.59377(9) -0.57070(13) 0.0543(5) Uani 1 1 d . . .
C9 C -0.37414(16) -0.63491(9) -0.53323(17) 0.0709(7) Uani 1 1 d . . .
H9A H -0.3872 -0.6720 -0.5407 0.085 Uiso 1 1 calc R . .
C10 C -0.30909(16) -0.62045(10) -0.48615(16) 0.0708(7) Uani 1 1 d . . .
H10A H -0.2765 -0.6477 -0.4624 0.085 Uiso 1 1 calc R . .
C11 C -0.29083(14) -0.56488(8) -0.47319(15) 0.0539(5) Uani 1 1 d . . .
H11A H -0.2466 -0.5557 -0.4396 0.065 Uiso 1 1 calc R . .
C12 C -0.39904(11) -0.53872(8) -0.55560(11) 0.0398(4) Uani 1 1 d . . .
C13 C -0.23676(13) -0.48574(8) -0.21563(13) 0.0495(5) Uani 1 1 d . . .
C14 C -0.28097(16) -0.44187(10) -0.18153(15) 0.0680(7) Uani 1 1 d . . .
H14A H -0.2698 -0.4055 -0.1961 0.082 Uiso 1 1 calc R . .
C15 C -0.34112(19) -0.45422(13) -0.12605(18) 0.0863(8) Uani 1 1 d . . .
H15A H -0.3717 -0.4255 -0.1034 0.104 Uiso 1 1 calc R . .
C16 C -0.35825(17) -0.50831(14) -0.10222(16) 0.0819(8) Uani 1 1 d . . .
H16A H -0.3987 -0.5151 -0.0632 0.098 Uiso 1 1 calc R . .
C17 C -0.31500(15) -0.55198(11) -0.13663(16) 0.0678(7) Uani 1 1 d . . .
H17A H -0.3260 -0.5882 -0.1210 0.081 Uiso 1 1 calc R . .
C18 C -0.25512(13) -0.54084(9) -0.19465(13) 0.0521(5) Uani 1 1 d . . .
C19 C -0.20148(13) -0.57486(8) -0.24384(13) 0.0524(5) Uani 1 1 d . . .
C20 C -0.19141(16) -0.63171(9) -0.25349(16) 0.0696(7) Uani 1 1 d . . .
H20A H -0.2230 -0.6564 -0.2232 0.084 Uiso 1 1 calc R . .
C21 C -0.1343(2) -0.65077(12) -0.30827(19) 0.0868(9) Uani 1 1 d . . .
H21A H -0.1269 -0.6887 -0.3145 0.104 Uiso 1 1 calc R . .
C22 C -0.08738(19) -0.61465(13) -0.35452(17) 0.0844(8) Uani 1 1 d . . .
H22A H -0.0499 -0.6289 -0.3920 0.101 Uiso 1 1 calc R . .
C23 C -0.09496(16) -0.55765(11) -0.34631(15) 0.0697(7) Uani 1 1 d . . .
H23A H -0.0630 -0.5335 -0.3771 0.084 Uiso 1 1 calc R . .
C24 C -0.15218(13) -0.53841(9) -0.29036(13) 0.0516(5) Uani 1 1 d . . .
C25 C -0.14015(14) -0.43632(9) -0.31252(13) 0.0592(6) Uani 1 1 d . . .
H25A H -0.0807 -0.4405 -0.3174 0.071 Uiso 1 1 calc R . .
H25B H -0.1503 -0.4041 -0.2789 0.071 Uiso 1 1 calc R . .
C26 C -0.17561(13) -0.42542(9) -0.39717(13) 0.0535(6) Uani 1 1 d . . .
C27 C -0.21372(12) -0.25941(7) -0.60576(11) 0.0436(4) Uani 1 1 d . . .
C28 C -0.13673(15) -0.28438(9) -0.60681(16) 0.0675(7) Uani 1 1 d . . .
H28A H -0.1166 -0.3032 -0.5616 0.081 Uiso 1 1 calc R . .
C29 C -0.09149(16) -0.28027(12) -0.6769(2) 0.0873(9) Uani 1 1 d . . .
H29A H -0.0396 -0.2968 -0.6790 0.105 Uiso 1 1 calc R . .
C30 C -0.12028(17) -0.25237(11) -0.74492(17) 0.0812(8) Uani 1 1 d . . .
H30A H -0.0873 -0.2500 -0.7912 0.097 Uiso 1 1 calc R . .
C31 C -0.19672(14) -0.22828(10) -0.74464(13) 0.0581(5) Uani 1 1 d . . .
H31A H -0.2159 -0.2096 -0.7904 0.070 Uiso 1 1 calc R . .
C32 C -0.24543(11) -0.23199(7) -0.67500(11) 0.0403(4) Uani 1 1 d . . .
C33 C -0.32739(11) -0.21340(7) -0.65421(11) 0.0399(4) Uani 1 1 d . . .
C34 C -0.38926(13) -0.18578(8) -0.69657(13) 0.0532(5) Uani 1 1 d . . .
H34A H -0.3816 -0.1754 -0.7506 0.064 Uiso 1 1 calc R . .
C35 C -0.46227(14) -0.17406(10) -0.65677(17) 0.0721(7) Uani 1 1 d . . .
H35A H -0.5041 -0.1555 -0.6844 0.086 Uiso 1 1 calc R . .
C36 C -0.47434(16) -0.18924(11) -0.57710(18) 0.0803(8) Uani 1 1 d . . .
H36A H -0.5239 -0.1801 -0.5517 0.096 Uiso 1 1 calc R . .
C37 C -0.41494(16) -0.21776(10) -0.53356(15) 0.0678(7) Uani 1 1 d . . .
H37A H -0.4242 -0.2290 -0.4802 0.081 Uiso 1 1 calc R . .
C38 C -0.34083(13) -0.22898(7) -0.57291(11) 0.0448(4) Uani 1 1 d . . .
C39 C -0.26263(15) -0.27742(8) -0.46234(12) 0.0559(6) Uani 1 1 d . . .
H39A H -0.2868 -0.2512 -0.4246 0.067 Uiso 1 1 calc R . .
H39B H -0.2042 -0.2801 -0.4498 0.067 Uiso 1 1 calc R . .
C40 C -0.30200(13) -0.33362(8) -0.44790(12) 0.0476(5) Uani 1 1 d . . .

loop_
_atom_site_aniso_label
_atom_site_aniso_U_11
_atom_site_aniso_U_22
_atom_site_aniso_U_33
_atom_site_aniso_U_23
_atom_site_aniso_U_13
_atom_site_aniso_U_12
Cu5 0.04069(15) 0.03669(14) 0.03411(14) 0.00098(9) -0.00928(9) -0.00645(9)
O1 0.0610(9) 0.0487(8) 0.0607(9) 0.0164(6) -0.0310(7) -0.0185(7)
O2 0.0662(11) 0.0963(12) 0.0894(13) 0.0437(11) -0.0237(9) -0.0365(9)
O3 0.0786(11) 0.0369(7) 0.0401(8) -0.0017(5) -0.0180(6) -0.0043(7)
O4 0.1158(15) 0.0748(11) 0.0477(9) -0.0060(8) 0.0248(9) -0.0348(10)
N1 0.0347(8) 0.0538(9) 0.0325(8) -0.0027(7) -0.0007(6) 0.0037(7)
N2 0.0310(8) 0.0404(8) 0.0469(9) -0.0048(7) -0.0010(7) -0.0039(6)
N3 0.0568(11) 0.0426(9) 0.0543(11) 0.0113(8) -0.0206(9) -0.0051(8)
N4 0.0659(12) 0.0420(9) 0.0355(9) 0.0052(7) -0.0074(8) 0.0010(8)
C1 0.0295(9) 0.0597(12) 0.0299(9) -0.0105(8) 0.0047(7) -0.0069(8)
C2 0.0561(14) 0.0661(13) 0.0419(11) 0.0027(10) -0.0026(10) 0.0124(11)
C3 0.0551(14) 0.0954(19) 0.0519(13) 0.0143(12) -0.0109(11) 0.0190(14)
C4 0.0445(13) 0.123(2) 0.0464(13) -0.0048(14) -0.0135(10) -0.0031(14)
C5 0.0379(12) 0.0866(17) 0.0361(11) -0.0093(10) -0.0005(8) -0.0066(11)
C6 0.0516(15) 0.107(2) 0.0568(15) -0.0252(14) -0.0067(11) -0.0335(14)
C7 0.0650(17) 0.0773(17) 0.0718(16) -0.0305(14) 0.0013(13) -0.0332(14)
C8 0.0468(12) 0.0549(12) 0.0611(13) -0.0205(10) 0.0130(10) -0.0147(10)
C9 0.0671(16) 0.0444(13) 0.1011(19) -0.0199(13) 0.0161(15) -0.0080(12)
C10 0.0654(17) 0.0434(13) 0.104(2) 0.0041(12) 0.0062(14) 0.0081(11)
C11 0.0444(12) 0.0461(12) 0.0711(14) 0.0012(10) -0.0028(11) -0.0011(9)
C12 0.0306(9) 0.0499(10) 0.0389(10) -0.0118(8) 0.0079(7) -0.0074(8)
C13 0.0507(13) 0.0457(11) 0.0521(12) 0.0044(9) -0.0269(10) 0.0015(9)
C14 0.0755(18) 0.0652(15) 0.0634(16) -0.0008(12) -0.0245(13) 0.0152(13)
C15 0.087(2) 0.100(2) 0.0716(19) -0.0089(16) -0.0226(16) 0.0305(18)
C16 0.0617(17) 0.119(2) 0.0647(17) 0.0100(17) -0.0082(13) 0.0080(17)
C17 0.0631(17) 0.0791(18) 0.0612(16) 0.0135(13) -0.0192(12) -0.0095(13)
C18 0.0491(12) 0.0542(12) 0.0530(13) 0.0083(10) -0.0229(10) -0.0049(10)
C19 0.0566(13) 0.0445(11) 0.0562(13) 0.0069(10) -0.0239(10) -0.0023(10)
C20 0.0847(18) 0.0449(12) 0.0792(17) 0.0046(12) -0.0222(14) -0.0022(12)
C21 0.102(2) 0.0590(16) 0.099(2) -0.0123(15) -0.0273(18) 0.0121(16)
C22 0.085(2) 0.093(2) 0.0757(19) -0.0151(16) -0.0130(15) 0.0285(17)
C23 0.0638(16) 0.0795(18) 0.0657(16) 0.0062(13) -0.0115(12) 0.0064(13)
C24 0.0525(13) 0.0503(12) 0.0520(12) 0.0049(10) -0.0228(10) 0.0017(10)
C25 0.0611(15) 0.0533(12) 0.0631(14) 0.0128(10) -0.0278(11) -0.0192(11)
C26 0.0533(14) 0.0478(11) 0.0595(14) 0.0113(10) -0.0192(10) -0.0113(10)
C27 0.0497(12) 0.0354(9) 0.0458(11) -0.0014(8) -0.0107(9) -0.0003(8)
C28 0.0640(16) 0.0581(14) 0.0803(17) -0.0001(12) -0.0212(13) 0.0158(12)
C29 0.0519(16) 0.089(2) 0.121(3) -0.0065(18) 0.0033(16) 0.0192(14)
C30 0.0650(17) 0.0867(19) 0.092(2) 0.0054(16) 0.0275(15) 0.0106(14)
C31 0.0630(15) 0.0594(12) 0.0520(13) 0.0045(10) 0.0081(11) 0.0020(11)
C32 0.0444(11) 0.0360(9) 0.0406(10) 0.0001(7) -0.0032(8) -0.0021(8)
C33 0.0439(11) 0.0355(9) 0.0404(10) 0.0009(7) -0.0018(8) -0.0008(8)
C34 0.0524(13) 0.0517(12) 0.0556(13) 0.0080(9) -0.0081(10) 0.0036(10)
C35 0.0494(14) 0.0731(16) 0.0937(19) 0.0096(14) -0.0068(13) 0.0144(12)
C36 0.0582(16) 0.0842(18) 0.098(2) 0.0003(16) 0.0229(14) 0.0110(14)
C37 0.0783(18) 0.0657(15) 0.0593(14) -0.0005(12) 0.0228(13) -0.0008(13)
C38 0.0525(12) 0.0388(10) 0.0430(11) -0.0018(8) 0.0015(9) -0.0022(9)
C39 0.0914(17) 0.0420(11) 0.0343(11) 0.0018(8) -0.0132(10) -0.0104(11)
C40 0.0589(13) 0.0443(11) 0.0398(11) -0.0029(9) -0.0071(9) -0.0070(9)

loop_
_atom_type_symbol
_atom_type_description
_atom_type_scat_dispersion_real
_atom_type_scat_dispersion_imag
_atom_type_scat_source
C C 0.0033 0.0000 'International Tables Vol C Tables 4.2.6.8 and 6.1.1.4'
H H 0.0000 0.0000 'International Tables Vol C Tables 4.2.6.8 and 6.1.1.4'
N N 0.0061 0.0000 'International Tables Vol C Tables 4.2.6.8 and 6.1.1.4'
O O 0.0106 0.0000 'International Tables Vol C Tables 4.2.6.8 and 6.1.1.4'
Cu Cu 0.3201 0.0000 'International Tables Vol C Tables 4.2.6.8 and 6.1.1.4'

loop_
_geom_angle_atom_site_label_1
_geom_angle_atom_site_label_2
_geom_angle_atom_site_label_3
_geom_angle
_geom_angle_site_symmetry_1
_geom_angle_site_symmetry_3
_geom_angle_publ_flag
O3 Cu5 O1 100.04(5) . . ?
O3 Cu5 N2 170.46(6) . . ?
O1 Cu5 N2 88.85(6) . . ?
O3 Cu5 N1 90.25(6) . . ?
O1 Cu5 N1 166.81(6) . . ?
N2 Cu5 N1 81.48(6) . . ?
C26 O1 Cu5 128.31(13) . . ?
C40 O3 Cu5 120.10(12) . . ?
C2 N1 C1 118.36(17) . . ?
C2 N1 Cu5 128.98(14) . . ?
C1 N1 Cu5 112.66(12) . . ?
C11 N2 C12 118.10(17) . . ?
C11 N2 Cu5 128.87(14) . . ?
C12 N2 Cu5 113.00(12) . . ?
C13 N3 C24 108.34(17) . . ?
C13 N3 C25 127.01(18) . . ?
C24 N3 C25 124.0(2) . . ?
C27 N4 C38 108.88(15) . . ?
C27 N4 C39 126.39(17) . . ?
C38 N4 C39 124.71(17) . . ?
N1 C1 C5 123.64(19) . . ?
N1 C1 C12 116.51(15) . . ?
C5 C1 C12 119.86(18) . . ?
N1 C2 C3 121.6(2) . . ?
C4 C3 C2 119.7(2) . . ?
C3 C4 C5 120.4(2) . . ?
C1 C5 C4 116.3(2) . . ?
C1 C5 C6 118.4(2) . . ?
C4 C5 C6 125.3(2) . . ?
C7 C6 C5 121.2(2) . . ?
C6 C7 C8 122.0(2) . . ?
C12 C8 C9 116.8(2) . . ?
C12 C8 C7 117.9(2) . . ?
C9 C8 C7 125.3(2) . . ?
C10 C9 C8 119.8(2) . . ?
C9 C10 C11 120.2(2) . . ?
N2 C11 C10 122.1(2) . . ?
N2 C12 C8 123.05(19) . . ?
N2 C12 C1 116.34(16) . . ?
C8 C12 C1 120.61(17) . . ?
N3 C13 C14 129.3(2) . . ?
N3 C13 C18 109.88(19) . . ?
C14 C13 C18 120.8(2) . . ?
C15 C14 C13 117.8(2) . . ?
C14 C15 C16 122.3(3) . . ?
C17 C16 C15 120.0(3) . . ?
C18 C17 C16 119.0(2) . . ?
C17 C18 C13 120.0(2) . . ?
C17 C18 C19 134.0(2) . . ?
C13 C18 C19 106.0(2) . . ?
C20 C19 C24 119.2(2) . . ?
C20 C19 C18 134.1(2) . . ?
C24 C19 C18 106.64(18) . . ?
C21 C20 C19 119.1(2) . . ?
C20 C21 C22 121.2(3) . . ?
C21 C22 C23 121.6(3) . . ?
C24 C23 C22 117.2(3) . . ?
N3 C24 C23 129.2(2) . . ?
N3 C24 C19 109.0(2) . . ?
C23 C24 C19 121.8(2) . . ?
N3 C25 C26 115.55(16) . . ?
O2 C26 O1 127.7(2) . . ?
O2 C26 C25 117.29(18) . . ?
O1 C26 C25 114.96(18) . . ?
N4 C27 C28 130.04(19) . . ?
N4 C27 C32 108.51(17) . . ?
C28 C27 C32 121.4(2) . . ?
C29 C28 C27 117.4(2) . . ?
C28 C29 C30 122.3(2) . . ?
C31 C30 C29 120.6(2) . . ?
C30 C31 C32 119.2(2) . . ?
C31 C32 C27 119.07(19) . . ?
C31 C32 C33 134.07(18) . . ?
C27 C32 C33 106.86(16) . . ?
C34 C33 C38 119.55(18) . . ?
C34 C33 C32 133.95(18) . . ?
C38 C33 C32 106.50(16) . . ?
C35 C34 C33 118.6(2) . . ?
C36 C35 C34 121.2(2) . . ?
C35 C36 C37 121.8(2) . . ?
C36 C37 C38 117.2(2) . . ?
N4 C38 C37 129.25(19) . . ?
N4 C38 C33 109.17(17) . . ?
C37 C38 C33 121.6(2) . . ?
N4 C39 C40 115.32(16) . . ?
O4 C40 O3 127.25(19) . . ?
O4 C40 C39 117.72(18) . . ?
O3 C40 C39 114.95(17) . . ?

loop_
_geom_bond_atom_site_label_1
_geom_bond_atom_site_label_2
_geom_bond_distance
_geom_bond_site_symmetry_2
_geom_bond_publ_flag
Cu5 O3 1.9050(14) . ?
Cu5 O1 1.9049(12) . ?
Cu5 N2 2.0141(16) . ?
Cu5 N1 2.0171(15) . ?
O1 C26 1.273(2) . ?
O2 C26 1.220(2) . ?
O3 C40 1.276(2) . ?
O4 C40 1.218(2) . ?
N1 C2 1.325(2) . ?
N1 C1 1.361(2) . ?
N2 C11 1.326(3) . ?
N2 C12 1.357(2) . ?
N3 C13 1.375(3) . ?
N3 C24 1.383(3) . ?
N3 C25 1.452(2) . ?
N4 C27 1.383(2) . ?
N4 C38 1.383(2) . ?
N4 C39 1.443(2) . ?
C1 C5 1.398(3) . ?
C1 C12 1.421(3) . ?
C2 C3 1.403(3) . ?
C3 C4 1.362(4) . ?
C4 C5 1.399(3) . ?
C5 C6 1.435(3) . ?
C6 C7 1.335(4) . ?
C7 C8 1.422(3) . ?
C8 C12 1.404(3) . ?
C8 C9 1.402(3) . ?
C9 C10 1.352(3) . ?
C10 C11 1.392(3) . ?
C13 C14 1.397(3) . ?
C13 C18 1.408(3) . ?
C14 C15 1.366(4) . ?
C15 C16 1.393(4) . ?
C16 C17 1.387(4) . ?
C17 C18 1.385(3) . ?
C18 C19 1.443(3) . ?
C19 C20 1.393(3) . ?
C19 C24 1.413(3) . ?
C20 C21 1.369(4) . ?
C21 C22 1.384(4) . ?
C22 C23 1.391(4) . ?
C23 C24 1.385(3) . ?
C25 C26 1.527(3) . ?
C27 C28 1.384(3) . ?
C27 C32 1.413(2) . ?
C28 C29 1.368(4) . ?
C29 C30 1.385(4) . ?
C30 C31 1.367(3) . ?
C31 C32 1.392(3) . ?
C32 C33 1.441(3) . ?
C33 C34 1.390(3) . ?
C33 C38 1.404(2) . ?
C34 C35 1.379(3) . ?
C35 C36 1.373(3) . ?
C36 C37 1.382(4) . ?
C37 C38 1.389(3) . ?
C39 C40 1.520(3) . ?

loop_
_geom_torsion_atom_site_label_1
_geom_torsion_atom_site_label_2
_geom_torsion_atom_site_label_3
_geom_torsion_atom_site_label_4
_geom_torsion
_geom_torsion_site_symmetry_1
_geom_torsion_site_symmetry_2
_geom_torsion_site_symmetry_3
_geom_torsion_site_symmetry_4
_geom_torsion_publ_flag
O3 Cu5 O1 C26 -25.4(2) . . . . ?
N2 Cu5 O1 C26 151.2(2) . . . . ?
N1 Cu5 O1 C26 -166.2(2) . . . . ?
O1 Cu5 O3 C40 -41.58(16) . . . . ?
N2 Cu5 O3 C40 159.8(3) . . . . ?
N1 Cu5 O3 C40 130.12(16) . . . . ?
O3 Cu5 N1 C2 -4.55(17) . . . . ?
O1 Cu5 N1 C2 136.9(3) . . . . ?
N2 Cu5 N1 C2 -179.80(17) . . . . ?
O3 Cu5 N1 C1 175.73(12) . . . . ?
O1 Cu5 N1 C1 -42.8(3) . . . . ?
N2 Cu5 N1 C1 0.49(11) . . . . ?
O3 Cu5 N2 C11 148.3(3) . . . . ?
O1 Cu5 N2 C11 -10.68(18) . . . . ?
N1 Cu5 N2 C11 178.32(18) . . . . ?
O3 Cu5 N2 C12 -29.9(4) . . . . ?
O1 Cu5 N2 C12 171.11(12) . . . . ?
N1 Cu5 N2 C12 0.11(12) . . . . ?
C2 N1 C1 C5 -0.6(3) . . . . ?
Cu5 N1 C1 C5 179.13(14) . . . . ?
C2 N1 C1 C12 179.25(16) . . . . ?
Cu5 N1 C1 C12 -1.00(19) . . . . ?
C1 N1 C2 C3 0.2(3) . . . . ?
Cu5 N1 C2 C3 -179.54(15) . . . . ?
N1 C2 C3 C4 0.4(3) . . . . ?
C2 C3 C4 C5 -0.5(4) . . . . ?
N1 C1 C5 C4 0.5(3) . . . . ?
C12 C1 C5 C4 -179.37(18) . . . . ?
N1 C1 C5 C6 -179.44(18) . . . . ?
C12 C1 C5 C6 0.7(3) . . . . ?
C3 C4 C5 C1 0.1(3) . . . . ?
C3 C4 C5 C6 180.0(2) . . . . ?
C1 C5 C6 C7 -1.5(3) . . . . ?
C4 C5 C6 C7 178.5(2) . . . . ?
C5 C6 C7 C8 0.3(4) . . . . ?
C6 C7 C8 C12 1.8(3) . . . . ?
C6 C7 C8 C9 179.7(2) . . . . ?
C12 C8 C9 C10 -0.8(3) . . . . ?
C7 C8 C9 C10 -178.7(2) . . . . ?
C8 C9 C10 C11 1.7(4) . . . . ?
C12 N2 C11 C10 0.3(3) . . . . ?
Cu5 N2 C11 C10 -177.79(16) . . . . ?
C9 C10 C11 N2 -1.4(4) . . . . ?
C11 N2 C12 C8 0.5(3) . . . . ?
Cu5 N2 C12 C8 178.94(14) . . . . ?
C11 N2 C12 C1 -179.10(17) . . . . ?
Cu5 N2 C12 C1 -0.68(19) . . . . ?
C9 C8 C12 N2 -0.3(3) . . . . ?
C7 C8 C12 N2 177.80(19) . . . . ?
C9 C8 C12 C1 179.32(18) . . . . ?
C7 C8 C12 C1 -2.6(3) . . . . ?
N1 C1 C12 N2 1.1(2) . . . . ?
C5 C1 C12 N2 -178.99(16) . . . . ?
N1 C1 C12 C8 -178.50(16) . . . . ?
C5 C1 C12 C8 1.4(3) . . . . ?
C24 N3 C13 C14 -176.4(2) . . . . ?
C25 N3 C13 C14 -5.6(3) . . . . ?
C24 N3 C13 C18 3.7(2) . . . . ?
C25 N3 C13 C18 174.47(16) . . . . ?
N3 C13 C14 C15 -178.5(2) . . . . ?
C18 C13 C14 C15 1.4(3) . . . . ?
C13 C14 C15 C16 1.0(4) . . . . ?
C14 C15 C16 C17 -1.7(4) . . . . ?
C15 C16 C17 C18 -0.1(4) . . . . ?
C16 C17 C18 C13 2.4(3) . . . . ?
C16 C17 C18 C19 -177.6(2) . . . . ?
N3 C13 C18 C17 176.81(18) . . . . ?
C14 C13 C18 C17 -3.1(3) . . . . ?
N3 C13 C18 C19 -3.2(2) . . . . ?
C14 C13 C18 C19 176.92(18) . . . . ?
C17 C18 C19 C20 2.4(4) . . . . ?
C13 C18 C19 C20 -177.6(2) . . . . ?
C17 C18 C19 C24 -178.5(2) . . . . ?
C13 C18 C19 C24 1.4(2) . . . . ?
C24 C19 C20 C21 -0.4(3) . . . . ?
C18 C19 C20 C21 178.5(2) . . . . ?
C19 C20 C21 C22 -0.7(4) . . . . ?
C20 C21 C22 C23 1.3(4) . . . . ?
C21 C22 C23 C24 -0.6(4) . . . . ?
C13 N3 C24 C23 176.1(2) . . . . ?
C25 N3 C24 C23 5.0(3) . . . . ?
C13 N3 C24 C19 -2.7(2) . . . . ?
C25 N3 C24 C19 -173.84(16) . . . . ?
C22 C23 C24 N3 -179.2(2) . . . . ?
C22 C23 C24 C19 -0.5(3) . . . . ?
C20 C19 C24 N3 179.96(17) . . . . ?
C18 C19 C24 N3 0.7(2) . . . . ?
C20 C19 C24 C23 1.1(3) . . . . ?
C18 C19 C24 C23 -178.17(19) . . . . ?
C13 N3 C25 C26 -94.9(3) . . . . ?
C24 N3 C25 C26 74.6(3) . . . . ?
Cu5 O1 C26 O2 -18.1(4) . . . . ?
Cu5 O1 C26 C25 162.33(15) . . . . ?
N3 C25 C26 O2 -169.3(2) . . . . ?
N3 C25 C26 O1 10.3(3) . . . . ?
C38 N4 C27 C28 -177.2(2) . . . . ?
C39 N4 C27 C28 1.4(3) . . . . ?
C38 N4 C27 C32 2.8(2) . . . . ?
C39 N4 C27 C32 -178.68(16) . . . . ?
N4 C27 C28 C29 -178.4(2) . . . . ?
C32 C27 C28 C29 1.6(3) . . . . ?
C27 C28 C29 C30 0.1(4) . . . . ?
C28 C29 C30 C31 -1.0(4) . . . . ?
C29 C30 C31 C32 0.1(4) . . . . ?
C30 C31 C32 C27 1.5(3) . . . . ?
C30 C31 C32 C33 -178.2(2) . . . . ?
N4 C27 C32 C31 177.57(17) . . . . ?
C28 C27 C32 C31 -2.5(3) . . . . ?
N4 C27 C32 C33 -2.7(2) . . . . ?
C28 C27 C32 C33 177.29(18) . . . . ?
C31 C32 C33 C34 1.6(4) . . . . ?
C27 C32 C33 C34 -178.1(2) . . . . ?
C31 C32 C33 C38 -178.7(2) . . . . ?
C27 C32 C33 C38 1.6(2) . . . . ?
C38 C33 C34 C35 0.5(3) . . . . ?
C32 C33 C34 C35 -179.9(2) . . . . ?
C33 C34 C35 C36 -0.1(4) . . . . ?
C34 C35 C36 C37 -1.3(4) . . . . ?
C35 C36 C37 C38 2.1(4) . . . . ?
C27 N4 C38 C37 177.6(2) . . . . ?
C39 N4 C38 C37 -1.0(3) . . . . ?
C27 N4 C38 C33 -1.8(2) . . . . ?
C39 N4 C38 C33 179.65(16) . . . . ?
C36 C37 C38 N4 179.0(2) . . . . ?
C36 C37 C38 C33 -1.7(3) . . . . ?
C34 C33 C38 N4 179.81(17) . . . . ?
C32 C33 C38 N4 0.1(2) . . . . ?
C34 C33 C38 C37 0.4(3) . . . . ?
C32 C33 C38 C37 -179.31(19) . . . . ?
C27 N4 C39 C40 -96.9(2) . . . . ?
C38 N4 C39 C40 81.4(2) . . . . ?
Cu5 O3 C40 O4 -19.5(3) . . . . ?
Cu5 O3 C40 C39 157.21(15) . . . . ?
N4 C39 C40 O4 -156.3(2) . . . . ?
N4 C39 C40 O3 26.7(3) . . . . ?
